data_2215570
loop_
_publ_author_name
'Yuting Chen'
'Jian-Min Dou'
'Da-Cheng Li'
'Da-Qi Wang'
'Yuehua Zhu'

_publ_section_title
;
 (1,2-Disalicyloylhydrazine)hexakis(pyridine)dinickel(II)
 1,2-disalicyloylhydrazine solvate
;
_journal_coeditor_code KJ2063
_journal_issue 10
_journal_name_full 'Acta Crystallographica Section E'
_journal_page_first m2503
_journal_page_last m2504
_journal_paper_doi 10.1107/S1600536807042936
_journal_volume 63
_journal_year 2007
_chemical_formula_iupac '[Ni2 (C14 H8 N2 O4) (C5 H5 N)6], C14 H12 N2 O4'
_chemical_formula_moiety 'C44 H38 N8 Ni2 O4, C14 H12 N2 O4'
_chemical_formula_sum 'C58 H50 N10 Ni2 O8'
_chemical_formula_weight 1132.50
_chemical_name_systematic
;
(1,2-Disalicyloylhydrazine)hexakis(pyridine)dinickel(II)
1,2-disalicyloylhydrazine solvate
;
_space_group_IT_number 2
_symmetry_cell_setting triclinic
_symmetry_space_group_name_Hall '-P 1'
_symmetry_space_group_name_H-M 'P -1'
_atom_sites_solution_hydrogens geom
_atom_sites_solution_primary direct
_atom_sites_solution_secondary difmap
_audit_creation_method SHELXL97
_cell_angle_alpha 72.230(4)
_cell_angle_beta 85.285(4)
_cell_angle_gamma 82.876(4)
_cell_formula_units_Z 1
_cell_length_a 10.615(4)
_cell_length_b 11.097(4)
_cell_length_c 12.094(5)
_cell_measurement_reflns_used 2995
_cell_measurement_temperature 298(2)
_cell_measurement_theta_max 25.361
_cell_measurement_theta_min 2.201
_cell_volume 1344.7(9)
_computing_cell_refinement 'SAINT (Siemens, 1996)'
_computing_data_collection 'SMART (Siemens, 1996)'
_computing_data_reduction 'SAINT (Siemens, 1996)'
_computing_molecular_graphics 'SHELXTL (Sheldrick, 1997b)'
_computing_publication_material 'SHELXTL (Sheldrick, 1997b)'
_computing_structure_refinement 'SHELXL97 (Sheldrick, 1997a)'
_computing_structure_solution 'SHELXS97 (Sheldrick, 1997a)'
_diffrn_ambient_temperature 298(2)
_diffrn_measured_fraction_theta_full 0.981
_diffrn_measured_fraction_theta_max 0.981
_diffrn_measurement_device_type 'Bruker SMART CCD area-detector'
_diffrn_measurement_method '\f and \w scans'
_diffrn_radiation_monochromator graphite
_diffrn_radiation_source 'fine-focus sealed tube'
_diffrn_radiation_type MoK\a
_diffrn_radiation_wavelength 0.71073
_diffrn_reflns_av_R_equivalents 0.0240
_diffrn_reflns_av_sigmaI/netI 0.0478
_diffrn_reflns_limit_h_max 12
_diffrn_reflns_limit_h_min -12
_diffrn_reflns_limit_k_max 13
_diffrn_reflns_limit_k_min -9
_diffrn_reflns_limit_l_max 14
_diffrn_reflns_limit_l_min -13
_diffrn_reflns_number 6973
_diffrn_reflns_theta_full 25.01
_diffrn_reflns_theta_max 25.01
_diffrn_reflns_theta_min 1.77
_diffrn_standards_number 0
_exptl_absorpt_coefficient_mu 0.766
_exptl_absorpt_correction_T_max 0.7494
_exptl_absorpt_correction_T_min 0.6441
_exptl_absorpt_correction_type multi-scan
_exptl_absorpt_process_details '(SADABS; Sheldrick, 1996)'
_exptl_crystal_colour red
_exptl_crystal_density_diffrn 1.399
_exptl_crystal_density_method 'not measured'
_exptl_crystal_description block
_exptl_crystal_F_000 588
_exptl_crystal_size_max 0.63
_exptl_crystal_size_mid 0.52
_exptl_crystal_size_min 0.40
_refine_diff_density_max 0.397
_refine_diff_density_min -0.275
_refine_ls_extinction_method none
_refine_ls_goodness_of_fit_ref 1.001
_refine_ls_hydrogen_treatment constr
_refine_ls_matrix_type full
_refine_ls_number_parameters 352
_refine_ls_number_reflns 4652
_refine_ls_number_restraints 0
_refine_ls_restrained_S_all 1.001
_refine_ls_R_factor_all 0.0547
_refine_ls_R_factor_gt 0.0349
_refine_ls_shift/su_max 0.001
_refine_ls_shift/su_mean 0.000
_refine_ls_structure_factor_coef Fsqd
_refine_ls_weighting_details 'calc w=1/[\s^2^(Fo^2^)+(0.0480P)^2^+0.4895P] where P=(Fo^2^+2Fc^2^)/3'
_refine_ls_weighting_scheme calc
_refine_ls_wR_factor_gt 0.0853
_refine_ls_wR_factor_ref 0.1016
_reflns_number_gt 3642
_reflns_number_total 4652
_reflns_threshold_expression I>2\s(I)
_cod_data_source_file kj2063.cif
_cod_data_source_block I
_cod_original_sg_symbol_H-M P-1
_cod_database_code 2215570
_cod_database_fobs_code 2215570

loop_
_symmetry_equiv_pos_as_xyz
'x, y, z'
'-x, -y, -z'

loop_
_atom_site_type_symbol
_atom_site_label
_atom_site_fract_x
_atom_site_fract_y
_atom_site_fract_z
_atom_site_U_iso_or_equiv
_atom_site_adp_type
_atom_site_calc_flag
_atom_site_refinement_flags
_atom_site_occupancy
Ni Ni1 0.58655(3) 0.85566(3) 0.16798(3) 0.03193(12) Uani d . 1
N N1 0.45229(19) 1.05133(19) -0.00523(17) 0.0279(5) Uani d . 1
N N2 0.7511(2) 0.9521(2) 0.16127(19) 0.0371(5) Uani d . 1
N N3 0.5968(2) 0.7776(2) 0.34846(18) 0.0381(5) Uani d . 1
N N4 0.4278(2) 0.7424(2) 0.18095(19) 0.0388(5) Uani d . 1
N N5 0.0379(3) 0.5115(3) 0.5385(2) 0.0567(7) Uani d . 1
H H5 0.0788 0.4495 0.5882 0.068 Uiso calc R 1
O O1 0.46160(17) 1.00370(17) 0.19156(14) 0.0366(4) Uani d . 1
O O2 0.29489(17) 1.27700(16) -0.11339(15) 0.0358(4) Uani d . 1
O O3 -0.0127(2) 0.7197(2) 0.4626(2) 0.0711(7) Uani d . 1
O O4 0.1637(2) 0.43717(19) 0.73076(18) 0.0514(5) Uani d . 1
H H4 0.2054 0.3913 0.7850 0.077 Uiso calc R 1
C C1 0.4151(2) 1.0710(2) 0.0945(2) 0.0285(6) Uani d . 1
C C2 0.3100(2) 1.1727(2) 0.0950(2) 0.0306(6) Uani d . 1
C C3 0.2541(2) 1.2639(2) -0.0030(2) 0.0327(6) Uani d . 1
C C4 0.1496(3) 1.3461(3) 0.0180(3) 0.0449(7) Uani d . 1
H H4A 0.1106 1.4054 -0.0452 0.054 Uiso calc R 1
C C5 0.1028(3) 1.3425(3) 0.1281(3) 0.0528(8) Uani d . 1
H H5A 0.0329 1.3981 0.1381 0.063 Uiso calc R 1
C C6 0.1585(3) 1.2572(3) 0.2234(3) 0.0506(8) Uani d . 1
H H6 0.1284 1.2558 0.2982 0.061 Uiso calc R 1
C C7 0.2595(3) 1.1742(3) 0.2060(2) 0.0419(7) Uani d . 1
H H7 0.2965 1.1159 0.2708 0.050 Uiso calc R 1
C C8 0.8504(3) 0.8988(3) 0.2266(3) 0.0517(8) Uani d . 1
H H8 0.8428 0.8217 0.2839 0.062 Uiso calc R 1
C C9 0.9626(3) 0.9511(3) 0.2139(3) 0.0656(10) Uani d . 1
H H9 1.0285 0.9113 0.2627 0.079 Uiso calc R 1
C C10 0.9763(3) 1.0626(3) 0.1285(3) 0.0642(10) Uani d . 1
H H10 1.0528 1.0987 0.1157 0.077 Uiso calc R 1
C C11 0.8747(3) 1.1202(3) 0.0620(3) 0.0642(10) Uani d . 1
H H11 0.8801 1.1976 0.0046 0.077 Uiso calc R 1
C C12 0.7657(3) 1.0625(3) 0.0812(3) 0.0488(8) Uani d . 1
H H12 0.6974 1.1028 0.0355 0.059 Uiso calc R 1
C C13 0.5915(3) 0.8589(3) 0.4115(3) 0.0541(8) Uani d . 1
H H13 0.5839 0.9457 0.3730 0.065 Uiso calc R 1
C C14 0.5965(4) 0.8199(4) 0.5297(3) 0.0730(11) Uani d . 1
H H14 0.5928 0.8792 0.5704 0.088 Uiso calc R 1
C C15 0.6072(4) 0.6928(4) 0.5873(3) 0.0803(12) Uani d . 1
H H15 0.6117 0.6640 0.6677 0.096 Uiso calc R 1
C C16 0.6112(4) 0.6085(4) 0.5247(3) 0.0689(10) Uani d . 1
H H16 0.6187 0.5213 0.5619 0.083 Uiso calc R 1
C C17 0.6040(3) 0.6544(3) 0.4060(3) 0.0485(8) Uani d . 1
H H17 0.6042 0.5966 0.3642 0.058 Uiso calc R 1
C C18 0.3257(3) 0.7548(3) 0.2496(3) 0.0502(8) Uani d . 1
H H18 0.3233 0.8124 0.2920 0.060 Uiso calc R 1
C C19 0.2233(3) 0.6862(4) 0.2606(3) 0.0644(10) Uani d . 1
H H19 0.1534 0.6978 0.3094 0.077 Uiso calc R 1
C C20 0.2254(4) 0.6018(4) 0.2000(4) 0.0723(11) Uani d . 1
H H20 0.1574 0.5543 0.2065 0.087 Uiso calc R 1
C C21 0.3297(4) 0.5875(3) 0.1286(3) 0.0666(10) Uani d . 1
H H21 0.3337 0.5300 0.0861 0.080 Uiso calc R 1
C C22 0.4284(3) 0.6599(3) 0.1209(3) 0.0499(8) Uani d . 1
H H22 0.4984 0.6506 0.0716 0.060 Uiso calc R 1
C C23 0.0469(3) 0.6322(3) 0.5347(3) 0.0493(8) Uani d . 1
C C24 0.1349(3) 0.6538(3) 0.6131(2) 0.0451(7) Uani d . 1
C C25 0.1928(3) 0.5585(3) 0.7058(3) 0.0442(7) Uani d . 1
C C26 0.2772(3) 0.5909(3) 0.7717(3) 0.0585(9) Uani d . 1
H H26 0.3158 0.5283 0.8330 0.070 Uiso calc R 1
C C27 0.3040(4) 0.7143(4) 0.7470(4) 0.0746(11) Uani d . 1
H H27 0.3618 0.7347 0.7905 0.090 Uiso calc R 1
C C28 0.2452(4) 0.8086(4) 0.6577(4) 0.0819(12) Uani d . 1
H H28 0.2619 0.8926 0.6422 0.098 Uiso calc R 1
C C29 0.1627(4) 0.7781(3) 0.5924(3) 0.0674(10) Uani d . 1
H H29 0.1240 0.8422 0.5323 0.081 Uiso calc R 1

loop_
_atom_site_aniso_label
_atom_site_aniso_U_11
_atom_site_aniso_U_22
_atom_site_aniso_U_33
_atom_site_aniso_U_12
_atom_site_aniso_U_13
_atom_site_aniso_U_23
Ni1 0.0359(2) 0.0282(2) 0.02966(19) 0.00429(14) -0.00713(14) -0.00721(14)
N1 0.0280(11) 0.0233(11) 0.0314(11) 0.0056(8) -0.0071(9) -0.0081(9)
N2 0.0397(13) 0.0301(12) 0.0389(12) 0.0012(10) -0.0122(10) -0.0058(10)
N3 0.0445(14) 0.0332(13) 0.0328(12) -0.0011(11) -0.0077(10) -0.0040(11)
N4 0.0379(14) 0.0361(13) 0.0397(13) -0.0001(10) -0.0056(10) -0.0076(11)
N5 0.0685(19) 0.0425(15) 0.0532(16) 0.0106(14) -0.0261(13) -0.0059(13)
O1 0.0453(11) 0.0360(10) 0.0267(9) 0.0095(8) -0.0078(8) -0.0106(8)
O2 0.0401(11) 0.0291(10) 0.0345(10) 0.0082(8) -0.0055(8) -0.0076(8)
O3 0.0887(19) 0.0464(14) 0.0629(15) 0.0190(13) -0.0272(13) 0.0024(12)
O4 0.0591(14) 0.0373(12) 0.0513(12) 0.0072(10) -0.0215(10) -0.0036(10)
C1 0.0285(14) 0.0281(14) 0.0303(14) -0.0005(11) -0.0041(11) -0.0108(11)
C2 0.0300(14) 0.0292(14) 0.0348(14) -0.0016(11) -0.0051(11) -0.0125(11)
C3 0.0321(14) 0.0283(14) 0.0387(15) -0.0009(11) -0.0028(11) -0.0123(12)
C4 0.0406(17) 0.0380(17) 0.0510(18) 0.0116(13) -0.0040(14) -0.0115(14)
C5 0.0441(18) 0.0492(19) 0.064(2) 0.0144(15) 0.0028(15) -0.0234(17)
C6 0.0505(19) 0.057(2) 0.0478(17) 0.0094(16) 0.0045(14) -0.0284(16)
C7 0.0441(17) 0.0445(17) 0.0385(15) 0.0057(14) -0.0060(13) -0.0172(14)
C8 0.0464(19) 0.0376(17) 0.063(2) -0.0010(14) -0.0196(16) -0.0007(15)
C9 0.048(2) 0.052(2) 0.091(3) -0.0017(17) -0.0284(19) -0.007(2)
C10 0.050(2) 0.062(2) 0.083(3) -0.0165(18) -0.0067(18) -0.020(2)
C11 0.074(3) 0.049(2) 0.062(2) -0.0234(19) -0.0175(19) 0.0038(17)
C12 0.054(2) 0.0391(17) 0.0490(18) -0.0059(15) -0.0206(15) -0.0022(15)
C13 0.077(2) 0.0435(18) 0.0432(17) 0.0012(16) -0.0187(16) -0.0131(15)
C14 0.105(3) 0.075(3) 0.0423(19) 0.002(2) -0.0203(19) -0.0234(19)
C15 0.100(3) 0.096(3) 0.0348(18) -0.010(3) -0.0134(19) -0.001(2)
C16 0.081(3) 0.054(2) 0.054(2) -0.009(2) -0.0116(19) 0.0109(19)
C17 0.0482(19) 0.0418(18) 0.0493(18) -0.0016(14) -0.0078(14) -0.0041(15)
C18 0.0499(19) 0.0480(19) 0.0465(17) 0.0000(15) 0.0034(15) -0.0081(15)
C19 0.050(2) 0.061(2) 0.067(2) -0.0070(18) 0.0094(17) 0.0012(19)
C20 0.056(2) 0.057(2) 0.095(3) -0.0221(19) -0.008(2) -0.002(2)
C21 0.071(3) 0.053(2) 0.084(3) -0.0117(19) -0.018(2) -0.026(2)
C22 0.0498(19) 0.0480(19) 0.0546(18) -0.0010(15) -0.0078(15) -0.0195(16)
C23 0.056(2) 0.0427(18) 0.0397(16) 0.0099(15) 0.0018(14) -0.0052(14)
C24 0.0491(18) 0.0384(17) 0.0428(16) 0.0048(14) 0.0024(14) -0.0096(14)
C25 0.0435(17) 0.0400(17) 0.0458(17) 0.0075(14) 0.0005(13) -0.0130(14)
C26 0.059(2) 0.054(2) 0.063(2) 0.0058(17) -0.0104(17) -0.0201(18)
C27 0.077(3) 0.067(3) 0.092(3) -0.008(2) -0.011(2) -0.040(2)
C28 0.094(3) 0.049(2) 0.105(3) -0.015(2) -0.004(3) -0.023(2)
C29 0.084(3) 0.042(2) 0.069(2) -0.0011(18) -0.002(2) -0.0088(18)

loop_
_atom_type_symbol
_atom_type_description
_atom_type_scat_dispersion_real
_atom_type_scat_dispersion_imag
_atom_type_scat_source
C C 0.0033 0.0016 'International Tables Vol C Tables 4.2.6.8 and 6.1.1.4'
H H 0.0000 0.0000 'International Tables Vol C Tables 4.2.6.8 and 6.1.1.4'
N N 0.0061 0.0033 'International Tables Vol C Tables 4.2.6.8 and 6.1.1.4'
O O 0.0106 0.0060 'International Tables Vol C Tables 4.2.6.8 and 6.1.1.4'

loop_
_geom_angle_atom_site_label_1
_geom_angle_atom_site_label_2
_geom_angle_atom_site_label_3
_geom_angle_site_symmetry_1
_geom_angle_site_symmetry_3
_geom_angle
_geom_angle_publ_flag
N1 Ni1 O2 2_675 2_675 90.10(8) y
N1 Ni1 O1 2_675 . 79.56(8) y
O2 Ni1 O1 2_675 . 169.66(7) y
N1 Ni1 N3 2_675 . 169.09(8) y
O2 Ni1 N3 2_675 . 100.36(8) y
O1 Ni1 N3 . . 89.96(8) y
N1 Ni1 N2 2_675 . 93.18(8) y
O2 Ni1 N2 2_675 . 86.83(8) y
O1 Ni1 N2 . . 93.90(9) y
N3 Ni1 N2 . . 90.50(9) y
N1 Ni1 N4 2_675 . 89.88(8) y
O2 Ni1 N4 2_675 . 89.64(8) y
O1 Ni1 N4 . . 90.12(9) y
N3 Ni1 N4 . . 87.12(9) y
N2 Ni1 N4 . . 175.33(8) y
C1 N1 N1 . 2_675 113.2(2) ?
C1 N1 Ni1 . 2_675 133.30(17) ?
N1 N1 Ni1 2_675 2_675 113.25(19) ?
C12 N2 C8 . . 116.2(3) ?
C12 N2 Ni1 . . 120.89(18) ?
C8 N2 Ni1 . . 122.46(19) ?
C17 N3 C13 . . 117.2(3) ?
C17 N3 Ni1 . . 125.4(2) ?
C13 N3 Ni1 . . 117.38(19) ?
C18 N4 C22 . . 117.2(3) ?
C18 N4 Ni1 . . 120.6(2) ?
C22 N4 Ni1 . . 122.2(2) ?
C23 N5 N5 . 2_566 119.0(3) ?
C23 N5 H5 . . 120.5 ?
N5 N5 H5 2_566 . 120.5 ?
C1 O1 Ni1 . . 110.36(15) ?
C3 O2 Ni1 . 2_675 124.83(16) ?
C25 O4 H4 . . 109.5 ?
O1 C1 N1 . . 123.2(2) ?
O1 C1 C2 . . 118.8(2) ?
N1 C1 C2 . . 118.0(2) ?
C7 C2 C3 . . 117.7(2) ?
C7 C2 C1 . . 115.1(2) ?
C3 C2 C1 . . 127.3(2) ?
O2 C3 C4 . . 118.1(2) ?
O2 C3 C2 . . 124.4(2) ?
C4 C3 C2 . . 117.5(2) ?
C5 C4 C3 . . 122.5(3) ?
C5 C4 H4A . . 118.7 ?
C3 C4 H4A . . 118.7 ?
C6 C5 C4 . . 120.5(3) ?
C6 C5 H5A . . 119.8 ?
C4 C5 H5A . . 119.8 ?
C7 C6 C5 . . 118.5(3) ?
C7 C6 H6 . . 120.8 ?
C5 C6 H6 . . 120.8 ?
C6 C7 C2 . . 123.4(3) ?
C6 C7 H7 . . 118.3 ?
C2 C7 H7 . . 118.3 ?
N2 C8 C9 . . 123.7(3) ?
N2 C8 H8 . . 118.1 ?
C9 C8 H8 . . 118.1 ?
C10 C9 C8 . . 118.9(3) ?
C10 C9 H9 . . 120.6 ?
C8 C9 H9 . . 120.6 ?
C9 C10 C11 . . 118.3(3) ?
C9 C10 H10 . . 120.8 ?
C11 C10 H10 . . 120.8 ?
C12 C11 C10 . . 119.1(3) ?
C12 C11 H11 . . 120.5 ?
C10 C11 H11 . . 120.5 ?
N2 C12 C11 . . 123.8(3) ?
N2 C12 H12 . . 118.1 ?
C11 C12 H12 . . 118.1 ?
N3 C13 C14 . . 123.0(3) ?
N3 C13 H13 . . 118.5 ?
C14 C13 H13 . . 118.5 ?
C15 C14 C13 . . 119.1(4) ?
C15 C14 H14 . . 120.5 ?
C13 C14 H14 . . 120.5 ?
C14 C15 C16 . . 118.8(3) ?
C14 C15 H15 . . 120.6 ?
C16 C15 H15 . . 120.6 ?
C15 C16 C17 . . 119.0(3) ?
C15 C16 H16 . . 120.5 ?
C17 C16 H16 . . 120.5 ?
N3 C17 C16 . . 122.9(3) ?
N3 C17 H17 . . 118.6 ?
C16 C17 H17 . . 118.6 ?
N4 C18 C19 . . 122.9(3) ?
N4 C18 H18 . . 118.6 ?
C19 C18 H18 . . 118.6 ?
C20 C19 C18 . . 119.4(3) ?
C20 C19 H19 . . 120.3 ?
C18 C19 H19 . . 120.3 ?
C19 C20 C21 . . 118.8(3) ?
C19 C20 H20 . . 120.6 ?
C21 C20 H20 . . 120.6 ?
C20 C21 C22 . . 118.9(3) ?
C20 C21 H21 . . 120.5 ?
C22 C21 H21 . . 120.5 ?
N4 C22 C21 . . 122.8(3) ?
N4 C22 H22 . . 118.6 ?
C21 C22 H22 . . 118.6 ?
O3 C23 N5 . . 119.3(3) ?
O3 C23 C24 . . 123.0(3) ?
N5 C23 C24 . . 117.5(3) ?
C29 C24 C25 . . 118.2(3) ?
C29 C24 C23 . . 116.8(3) ?
C25 C24 C23 . . 125.0(3) ?
O4 C25 C26 . . 121.1(3) ?
O4 C25 C24 . . 119.5(3) ?
C26 C25 C24 . . 119.4(3) ?
C27 C26 C25 . . 120.5(3) ?
C27 C26 H26 . . 119.7 ?
C25 C26 H26 . . 119.7 ?
C26 C27 C28 . . 120.2(4) ?
C26 C27 H27 . . 119.9 ?
C28 C27 H27 . . 119.9 ?
C29 C28 C27 . . 119.8(4) ?
C29 C28 H28 . . 120.1 ?
C27 C28 H28 . . 120.1 ?
C28 C29 C24 . . 121.8(4) ?
C28 C29 H29 . . 119.1 ?
C24 C29 H29 . . 119.1 ?

loop_
_geom_bond_atom_site_label_1
_geom_bond_atom_site_label_2
_geom_bond_site_symmetry_2
_geom_bond_distance
_geom_bond_publ_flag
Ni1 N1 2_675 1.974(2) no
Ni1 O2 2_675 2.0455(18) no
Ni1 O1 . 2.0549(18) no
Ni1 N3 . 2.095(2) no
Ni1 N2 . 2.142(2) no
Ni1 N4 . 2.192(2) no
N1 C1 . 1.312(3) no
N1 N1 2_675 1.410(4) ?
N1 Ni1 2_675 1.974(2) ?
N2 C12 . 1.327(3) ?
N2 C8 . 1.335(4) ?
N3 C17 . 1.328(4) ?
N3 C13 . 1.341(4) ?
N4 C18 . 1.330(4) ?
N4 C22 . 1.331(4) ?
N5 C23 . 1.341(4) ?
N5 N5 2_566 1.378(5) ?
N5 H5 . 0.8600 ?
O1 C1 . 1.284(3) no
O2 C3 . 1.339(3) ?
O2 Ni1 2_675 2.0455(18) ?
O3 C23 . 1.235(3) ?
O4 C25 . 1.356(3) ?
O4 H4 . 0.8200 ?
C1 C2 . 1.485(4) ?
C2 C7 . 1.409(4) ?
C2 C3 . 1.419(4) ?
C3 C4 . 1.404(4) ?
C4 C5 . 1.373(4) ?
C4 H4A . 0.9300 ?
C5 C6 . 1.372(4) ?
C5 H5A . 0.9300 ?
C6 C7 . 1.371(4) ?
C6 H6 . 0.9300 ?
C7 H7 . 0.9300 ?
C8 C9 . 1.366(4) ?
C8 H8 . 0.9300 ?
C9 C10 . 1.364(5) ?
C9 H9 . 0.9300 ?
C10 C11 . 1.370(5) ?
C10 H10 . 0.9300 ?
C11 C12 . 1.360(4) ?
C11 H11 . 0.9300 ?
C12 H12 . 0.9300 ?
C13 C14 . 1.365(4) ?
C13 H13 . 0.9300 ?
C14 C15 . 1.365(5) ?
C14 H14 . 0.9300 ?
C15 C16 . 1.367(5) ?
C15 H15 . 0.9300 ?
C16 C17 . 1.374(4) ?
C16 H16 . 0.9300 ?
C17 H17 . 0.9300 ?
C18 C19 . 1.378(5) ?
C18 H18 . 0.9300 ?
C19 C20 . 1.352(5) ?
C19 H19 . 0.9300 ?
C20 C21 . 1.370(5) ?
C20 H20 . 0.9300 ?
C21 C22 . 1.378(4) ?
C21 H21 . 0.9300 ?
C22 H22 . 0.9300 ?
C23 C24 . 1.473(4) ?
C24 C29 . 1.389(4) ?
C24 C25 . 1.407(4) ?
C25 C26 . 1.394(4) ?
C26 C27 . 1.370(5) ?
C26 H26 . 0.9300 ?
C27 C28 . 1.382(5) ?
C27 H27 . 0.9300 ?
C28 C29 . 1.362(5) ?
C28 H28 . 0.9300 ?
C29 H29 . 0.9300 ?

loop_
_geom_hbond_atom_site_label_D
_geom_hbond_atom_site_label_H
_geom_hbond_atom_site_label_A
_geom_hbond_site_symmetry_A
_geom_hbond_distance_DH
_geom_hbond_distance_HA
_geom_hbond_distance_DA
_geom_hbond_angle_DHA
O4 H4 O2 1_546 0.82 1.72 2.534(3) 170.7
